data_7721050
loop_
_publ_author_name
'Ahmad, Jalal'
'Atencio, Anyie P.'
'Ward, Jas S.'
'Engeser, Marianne'
'Rissanen, Kari'
'Angurell, Inmaculada'
'Rodriguez, Laura'

_publ_section_title
;
 Triphenylene Chromophore Enhances Emission in Au/Cu Heterometallic
 Complexes
;
_journal_name_full 'Dalton Transactions'
_journal_paper_doi 10.1039/D6DT00964F
_journal_year 2026
_chemical_formula_moiety 'C74 H52 Au2 Cu2 N2 O P2, 2(C F3 O3 S)'
_chemical_formula_sum 'C76 H52 Au2 Cu2 F6 N2 O7 P2 S2'
_chemical_formula_weight 1866.27
_space_group_crystal_system triclinic
_space_group_IT_number 2
_space_group_name_Hall '-P 1'
_space_group_name_H-M_alt 'P -1'
_atom_sites_solution_hydrogens mixed
_atom_sites_solution_primary dual
_audit_creation_date 2024-07-31
_audit_creation_method
;
Olex2 1.2
(compiled 2018.05.29 svn.r3508 for OlexSys, GUI svn.r5506)
;
_audit_update_record
;
2026-01-05 deposited with the CCDC.	2026-05-26 downloaded from the CCDC.
;
_cell_angle_alpha 95.5170(10)
_cell_angle_beta 91.2950(10)
_cell_angle_gamma 112.378(2)
_cell_formula_units_Z 2
_cell_length_a 14.0784(3)
_cell_length_b 15.9050(3)
_cell_length_c 16.6057(2)
_cell_measurement_reflns_used 41505
_cell_measurement_temperature 120(2)
_cell_measurement_theta_max 76.6370
_cell_measurement_theta_min 2.6830
_cell_volume 3415.27(12)
_computing_cell_refinement 'CrysAlisPro 1.171.42.90a (Rigaku OD, 2023)'
_computing_data_collection 'CrysAlisPro 1.171.42.90a (Rigaku OD, 2023)'
_computing_data_reduction 'CrysAlisPro 1.171.42.90a (Rigaku OD, 2023)'
_computing_molecular_graphics 'Olex2 (Dolomanov et al., 2009)'
_computing_publication_material 'Olex2 (Dolomanov et al., 2009)'
_computing_structure_refinement 'ShelXL (Sheldrick, 2015)'
_diffrn_ambient_temperature 120.0
_diffrn_detector 'Hybrid Pixel Array Detector'
_diffrn_detector_area_resol_mean 10.0000
_diffrn_detector_type 'HyPix-Arc 100'
_diffrn_measured_fraction_theta_full 1.000
_diffrn_measured_fraction_theta_max 0.997
_diffrn_measurement_details
;
List of Runs (angles in degrees, time in seconds):

  # Type    Start    End  Width  t~exp~   \w     \q     \k     \f   Frames
#--------------------------------------------------------------------------
  1  \w     41.00 117.00   0.50    0.20    --   52.75  69.00-120.00  152
  2  \w    -11.00  65.00   0.50    0.20    --   53.02 -69.00 106.00  152
  3  \w     41.00 118.00   0.50    0.20    --   53.02  69.00-120.00  154
  4  \w     38.00 114.00   0.50    0.60    --  101.85 -69.00 106.00  152
  5  \w     90.00 166.00   0.50    0.60    --  101.85  69.00-120.00  152
  6  \w    -18.00  14.00   0.50    0.20    --   14.00 102.00-105.17   64
  7  \w    -12.00  65.00   0.50    0.20    --   52.75 -69.00 106.00  154
  8  \w     34.00  98.00   0.50    0.20    --   53.02-125.00   0.00  128
  9  \w     34.00  98.00   0.50    0.20    --   53.02-125.00  90.00  128
 10  \w    -18.00  57.00   0.50    0.20    --   53.02 -37.00 -60.00  150
 11  \w     46.00 123.00   0.50    0.20    --   58.00  68.00  28.13  154
 12  \w     50.00 127.00   0.50    0.20    --   62.00  69.00 -98.46  154
 13  \w     50.00 127.00   0.50    0.20    --   62.00  68.00 -53.67  154
 14  \w     50.00 127.00   0.50    0.20    --   62.00  67.00 174.01  154
 15  \w     43.00 106.00   0.50    0.60    --  101.85 -99.00 -60.00  126
 16  \w     34.00 112.00   0.50    0.60    --  101.85 -57.00 -90.00  156
 17  \w     85.00 163.00   0.50    0.60    --  101.85  77.00 -60.00  156
 18  \w     32.00 120.00   0.50    0.60    --  101.85 -19.00-120.00  176
 19  \w     43.00 106.00   0.50    0.60    --  101.85 -99.00 -90.00  126
 20  \w     43.00 106.00   0.50    0.60    --  101.85 -99.00   0.00  126
 21  \w     43.00 106.00   0.50    0.60    --  101.85 -99.00-120.00  126
 22  \w     30.00 107.00   0.50    0.60    --  101.85 -37.00  60.00  154
 23  \w     43.00 106.00   0.50    0.60    --  101.85 -99.00-150.00  126
 24  \w     43.00 106.00   0.50    0.60    --  101.85 -99.00  90.00  126
 25  \w     83.00 172.00   0.50    0.60    --  101.85  19.00-180.00  178
 26  \w     38.00 111.00   0.50    0.60    --  101.85-125.00 -60.00  146
 27  \w     43.00 106.00   0.50    0.60    --  101.85 -99.00 150.00  126
 28  \w     43.00 106.00   0.50    0.60    --  101.85 -99.00-180.00  126
 29  \w     85.00 163.00   0.50    0.60    --  101.85  77.00-150.00  156
 30  \w     43.00 106.00   0.50    0.60    --  101.85 -99.00 -30.00  126
 31  \w     30.00 107.00   0.50    0.60    --  101.85 -37.00   0.00  154
 32  \w     43.00 106.00   0.50    0.60    --  101.85 -99.00  30.00  126
 33  \w     34.00 112.00   0.50    0.60    --  101.85 -57.00 150.00  156
 34  \w     85.00 163.00   0.50    0.60    --  101.85  77.00  90.00  156
 35  \w     92.00 170.00   0.50    0.60    --  101.85  57.00 -90.00  156
 36  \w     43.00 106.00   0.50    0.60    --  101.85 -99.00  60.00  126
 37  \w     92.00 170.00   0.50    0.60    --  101.85  57.00-150.00  156
 38  \w     38.00 111.00   0.50    0.60    --  101.85-125.00  90.00  146
 39  \w     38.00 111.00   0.50    0.60    --  101.85-125.00  30.00  146
 40  \w    100.00 176.00   0.50    0.60    --  106.00  44.00 177.30  152
 41  \w     45.00 108.00   0.50    0.60    --  107.75-109.00 142.24  126
 42  \w      2.00  28.00   0.50    0.20    --   30.00  97.00 159.23   52
 43  \w     13.00  42.00   0.50    0.20    --   38.00  91.00  17.34   58
 44  \w     57.00 135.00   0.50    0.20    --   74.00  77.00  54.45  156
 45  \w     67.00 143.00   0.50    0.20    --   78.00  62.00   6.76  152
;
_diffrn_measurement_device 'four-circle diffractometer'
_diffrn_measurement_device_type 'SuperNova, Dualflex, HyPix-Arc 100'
_diffrn_measurement_method '\w scans'
_diffrn_orient_matrix_type 'CrysAlisPro convention (1999,Acta A55,543-557)'
_diffrn_orient_matrix_UB_11 -0.0476816000
_diffrn_orient_matrix_UB_12 -0.0513253000
_diffrn_orient_matrix_UB_13 0.0724694000
_diffrn_orient_matrix_UB_21 0.0715704000
_diffrn_orient_matrix_UB_22 -0.0529430000
_diffrn_orient_matrix_UB_23 -0.0083099000
_diffrn_orient_matrix_UB_31 0.0816479000
_diffrn_orient_matrix_UB_32 0.0753500000
_diffrn_orient_matrix_UB_33 0.0583297000
_diffrn_radiation_monochromator mirror
_diffrn_radiation_probe x-ray
_diffrn_radiation_type CuK\a
_diffrn_radiation_wavelength 1.54184
_diffrn_reflns_av_R_equivalents 0.0616
_diffrn_reflns_av_unetI/netI 0.0381
_diffrn_reflns_Laue_measured_fraction_full 1.000
_diffrn_reflns_Laue_measured_fraction_max 0.997
_diffrn_reflns_limit_h_max 17
_diffrn_reflns_limit_h_min -17
_diffrn_reflns_limit_k_max 19
_diffrn_reflns_limit_k_min -19
_diffrn_reflns_limit_l_max 20
_diffrn_reflns_limit_l_min -19
_diffrn_reflns_number 81902
_diffrn_reflns_point_group_measured_fraction_full 1.000
_diffrn_reflns_point_group_measured_fraction_max 0.997
_diffrn_reflns_theta_full 67.684
_diffrn_reflns_theta_max 74.502
_diffrn_reflns_theta_min 2.679
_diffrn_source 'micro-focus sealed X-ray tube'
_diffrn_source_type 'SuperNova (Cu) X-ray Source'
_exptl_absorpt_coefficient_mu 10.235
_exptl_absorpt_correction_T_max 0.780
_exptl_absorpt_correction_T_min 0.297
_exptl_absorpt_correction_type gaussian
_exptl_absorpt_process_details
;
CrysAlisPro 1.171.42.90a (Rigaku Oxford Diffraction, 2023)
Numerical absorption correction based on gaussian integration over
a multifaceted crystal model
Empirical absorption correction using spherical harmonics,
implemented in SCALE3 ABSPACK scaling algorithm.
;
_exptl_crystal_colour colourless
_exptl_crystal_colour_primary colourless
_exptl_crystal_density_diffrn 1.815
_exptl_crystal_description block
_exptl_crystal_F_000 1820
_exptl_crystal_recrystallization_method 'Re-crystallisation from solvent: dichloromethane/hexane'
_exptl_crystal_size_max 0.18
_exptl_crystal_size_mid 0.12
_exptl_crystal_size_min 0.04
_refine_diff_density_max 1.135
_refine_diff_density_min -1.897
_refine_diff_density_rms 0.117
_refine_ls_extinction_method none
_refine_ls_goodness_of_fit_ref 1.093
_refine_ls_hydrogen_treatment mixed
_refine_ls_matrix_type full
_refine_ls_number_parameters 898
_refine_ls_number_reflns 13937
_refine_ls_number_restraints 9
_refine_ls_restrained_S_all 1.093
_refine_ls_R_factor_all 0.0366
_refine_ls_R_factor_gt 0.0317
_refine_ls_shift/su_max 0.002
_refine_ls_shift/su_mean 0.000
_refine_ls_structure_factor_coef Fsqd
_refine_ls_weighting_details 'w=1/[\s^2^(Fo^2^)+(0.0390P)^2^+4.9481P] where P=(Fo^2^+2Fc^2^)/3'
_refine_ls_weighting_scheme calc
_refine_ls_wR_factor_gt 0.0821
_refine_ls_wR_factor_ref 0.0850
_reflns_Friedel_coverage 0.000
_reflns_number_gt 12360
_reflns_number_total 13937
_reflns_threshold_expression 'I > 2\s(I)'
_cod_data_source_file d6dt00964f2.cif
_cod_data_source_block Cu1b
_cod_original_cell_volume 3415.26(12)
_cod_original_sg_symbol_H-M P-1
_cod_database_code 7721050
_shelxl_version_number 2014/6
_shelx_space_group_comment
;
The symmetry employed for this shelxl refinement is uniquely defined
by the following loop, which should always be used as a source of
symmetry information in preference to the above space-group names.
They are only intended as comments.
;
_shelx_estimated_absorpt_t_max 0.685
_shelx_estimated_absorpt_t_min 0.260
_diffrn_oxdiff_digest_frames
;
01d3d037feb6356df8b71ddbacd3125cc106276b95a
;
_reflns_odcompleteness_completeness 99.72
_reflns_odcompleteness_iscentric 1
_reflns_odcompleteness_theta 74.33
_olex2_refinement_description
;
1. Fixed Uiso
 At 1.2 times of:
  All C(H) groups
2. Rigid body (RIGU) restrains
 C2, C1, Cu2
 with sigma for 1-2 distances of 0.004 and sigma for 1-3 distances of 0.004
3. Others
 Fixed Uiso: H1A(0.044) H1B(0.044)
4.a Aromatic/amide H refined with riding coordinates:
 C4(H4), C5(H5), C8(H8), C9(H9), C10(H10), C11(H11), C14(H14), C15(H15),
 C16(H16), C17(H17), C20(H20), C23(H23), C24(H24), C25(H25), C26(H26), C32(H32),
  C33(H33), C34(H34), C35(H35), C36(H36), C42(H42), C43(H43), C44(H44),
 C45(H45), C46(H46), C54(H54), C55(H55), C58(H58), C59(H59), C60(H60), C61(H61),
  C64(H64), C65(H65), C66(H66), C67(H67), C70(H70), C73(H73), C74(H74),
 C75(H75), C76(H76), C82(H82), C83(H83), C84(H84), C85(H85), C86(H86), C92(H92),
  C93(H93), C94(H94), C95(H95), C96(H96)
;
_olex2_submission_special_instructions 'No special instructions were received'
_oxdiff_exptl_absorpt_empirical_details
;
Empirical correction (ABSPACK) includes:
- Absorption correction using spherical harmonics
- Frame scaling
;
_oxdiff_exptl_absorpt_empirical_full_max 1.587
_oxdiff_exptl_absorpt_empirical_full_min 0.682

loop_
_space_group_symop_operation_xyz
'x, y, z'
'-x, -y, -z'

loop_
_atom_site_label
_atom_site_type_symbol
_atom_site_fract_x
_atom_site_fract_y
_atom_site_fract_z
_atom_site_U_iso_or_equiv
_atom_site_adp_type
_atom_site_occupancy
_atom_site_site_symmetry_order
_atom_site_calc_flag
_atom_site_refinement_flags_posn
_atom_site_refinement_flags_adp
_atom_site_refinement_flags_occupancy
_atom_site_disorder_assembly
_atom_site_disorder_group
Au1 Au 0.90546(2) 0.81644(2) 0.30350(2) 0.02521(5) Uani 1 1 d . . . . .
Au2 Au 0.53642(2) 0.65955(2) 0.32129(2) 0.02444(5) Uani 1 1 d . . . . .
Cu1 Cu 0.72546(4) 0.85025(4) 0.27780(3) 0.02592(12) Uani 1 1 d . . . . .
Cu2 Cu 0.69872(4) 0.62816(4) 0.25067(4) 0.02969(13) Uani 1 1 d . U . . .
S101 S 0.44995(8) 0.79347(7) 0.11189(6) 0.0321(2) Uani 1 1 d . . . . .
S111 S 0.85234(9) 0.73417(10) 0.01127(7) 0.0521(3) Uani 1 1 d . . . . .
P1 P 0.98827(7) 0.95812(6) 0.26529(6) 0.02499(19) Uani 1 1 d . . . . .
P2 P 0.44437(7) 0.51297(7) 0.26692(6) 0.02529(19) Uani 1 1 d . . . . .
F106 F 0.5718(2) 0.8930(3) 0.0101(2) 0.0630(9) Uani 1 1 d . . . . .
F107 F 0.4172(3) 0.8877(2) 0.00059(19) 0.0549(7) Uani 1 1 d . . . . .
F108 F 0.4501(3) 0.7723(2) -0.04666(17) 0.0557(8) Uani 1 1 d . . . . .
F116 F 0.7109(3) 0.7961(3) -0.0224(3) 0.0785(11) Uani 1 1 d . . . . .
F117 F 0.8026(3) 0.7862(2) -0.1228(2) 0.0699(10) Uani 1 1 d . . . . .
F118 F 0.8650(3) 0.8945(2) -0.0262(3) 0.0921(15) Uani 1 1 d . . . . .
O1 O 0.6915(2) 0.7392(2) 0.18309(18) 0.0292(6) Uani 1 1 d . . . . .
H1A H 0.735(5) 0.745(4) 0.156(4) 0.044 Uiso 1 1 d . . . . .
H1B H 0.644(5) 0.734(4) 0.162(3) 0.044 Uiso 1 1 d . . . . .
O102 O 0.5125(2) 0.7396(2) 0.11305(19) 0.0409(7) Uani 1 1 d . . . . .
O103 O 0.4844(2) 0.8743(2) 0.16927(19) 0.0420(7) Uani 1 1 d . . . . .
O104 O 0.3414(2) 0.7409(2) 0.1058(2) 0.0450(8) Uani 1 1 d . . . . .
O112 O 0.8506(3) 0.7690(4) 0.0950(2) 0.0771(15) Uani 1 1 d . . . . .
O113 O 0.7770(3) 0.6443(3) -0.0122(2) 0.0515(9) Uani 1 1 d . . . . .
O114 O 0.9538(3) 0.7538(3) -0.0155(2) 0.0674(13) Uani 1 1 d . . . . .
N22 N 0.8014(2) 0.9512(2) 0.2106(2) 0.0277(7) Uani 1 1 d . . . . .
N72 N 0.6036(3) 0.5275(2) 0.1723(2) 0.0311(7) Uani 1 1 d . . . . .
C1 C 0.8251(3) 0.6878(3) 0.3277(3) 0.0273(8) Uani 1 1 d . U . . .
C2 C 0.7842(3) 0.6086(3) 0.3437(3) 0.0320(9) Uani 1 1 d . U . . .
C3 C 0.7615(3) 0.5282(3) 0.3872(3) 0.0326(9) Uani 1 1 d . . . . .
C4 C 0.7940(3) 0.5415(3) 0.4700(3) 0.0359(9) Uani 1 1 d . . . . .
H4 H 0.8353 0.6012 0.4949 0.043 Uiso 1 1 calc R . . . .
C5 C 0.7665(3) 0.4690(3) 0.5147(3) 0.0350(9) Uani 1 1 d . . . . .
H5 H 0.7882 0.4796 0.5706 0.042 Uiso 1 1 calc R . . . .
C6 C 0.7072(3) 0.3792(3) 0.4804(3) 0.0313(8) Uani 1 1 d . . . . .
C7 C 0.6686(3) 0.3043(3) 0.5303(3) 0.0297(8) Uani 1 1 d . . . . .
C8 C 0.6836(3) 0.3190(3) 0.6155(3) 0.0312(8) Uani 1 1 d . . . . .
H8 H 0.7221 0.3790 0.6411 0.037 Uiso 1 1 calc R . . . .
C9 C 0.6432(3) 0.2477(3) 0.6626(3) 0.0361(9) Uani 1 1 d . . . . .
H9 H 0.6554 0.2587 0.7199 0.043 Uiso 1 1 calc R . . . .
C10 C 0.5851(3) 0.1604(3) 0.6260(3) 0.0362(9) Uani 1 1 d . . . . .
H10 H 0.5558 0.1117 0.6582 0.043 Uiso 1 1 calc R . . . .
C11 C 0.5699(3) 0.1443(3) 0.5425(3) 0.0345(9) Uani 1 1 d . . . . .
H11 H 0.5298 0.0840 0.5182 0.041 Uiso 1 1 calc R . . . .
C12 C 0.6122(3) 0.2145(3) 0.4921(3) 0.0298(8) Uani 1 1 d . . . . .
C13 C 0.6003(3) 0.1964(3) 0.4038(3) 0.0270(8) Uani 1 1 d . . . . .
C14 C 0.5561(3) 0.1062(3) 0.3647(3) 0.0324(9) Uani 1 1 d . . . . .
H14 H 0.5321 0.0564 0.3963 0.039 Uiso 1 1 calc R . . . .
C15 C 0.5472(3) 0.0893(3) 0.2810(3) 0.0385(10) Uani 1 1 d . . . . .
H15 H 0.5171 0.0282 0.2555 0.046 Uiso 1 1 calc R . . . .
C16 C 0.5826(4) 0.1621(3) 0.2343(3) 0.0357(9) Uani 1 1 d . . . . .
H16 H 0.5772 0.1507 0.1769 0.043 Uiso 1 1 calc R . . . .
C17 C 0.6253(3) 0.2509(3) 0.2717(3) 0.0359(9) Uani 1 1 d . . . . .
H17 H 0.6487 0.3001 0.2392 0.043 Uiso 1 1 calc R . . . .
C18 C 0.6351(3) 0.2700(3) 0.3563(3) 0.0306(8) Uani 1 1 d . . . . .
C19 C 0.6848(3) 0.3646(3) 0.3958(2) 0.0264(8) Uani 1 1 d . . . . .
C20 C 0.7090(3) 0.4404(3) 0.3517(3) 0.0327(9) Uani 1 1 d . . . . .
H20 H 0.6885 0.4305 0.2956 0.039 Uiso 1 1 calc R . . . .
C21 C 0.9032(3) 0.9864(3) 0.1977(2) 0.0262(8) Uani 1 1 d . . . . .
C23 C 0.7386(3) 0.9781(3) 0.1665(3) 0.0330(9) Uani 1 1 d . . . . .
H23 H 0.6670 0.9537 0.1747 0.040 Uiso 1 1 calc R . . . .
C24 C 0.7731(3) 1.0389(3) 0.1104(3) 0.0377(10) Uani 1 1 d . . . . .
H24 H 0.7264 1.0574 0.0819 0.045 Uiso 1 1 calc R . . . .
C25 C 0.8768(3) 1.0733(3) 0.0956(3) 0.0380(10) Uani 1 1 d . . . . .
H25 H 0.9021 1.1141 0.0558 0.046 Uiso 1 1 calc R . . . .
C26 C 0.9421(3) 1.0465(3) 0.1402(3) 0.0335(9) Uani 1 1 d . . . . .
H26 H 1.0135 1.0692 0.1316 0.040 Uiso 1 1 calc R . . . .
C31 C 1.0336(3) 1.0549(3) 0.3445(2) 0.0261(8) Uani 1 1 d . . . . .
C32 C 1.0654(3) 1.0398(3) 0.4192(3) 0.0305(8) Uani 1 1 d . . . . .
H32 H 1.0569 0.9797 0.4296 0.037 Uiso 1 1 calc R . . . .
C33 C 1.1099(3) 1.1130(3) 0.4791(3) 0.0342(9) Uani 1 1 d . . . . .
H33 H 1.1326 1.1031 0.5303 0.041 Uiso 1 1 calc R . . . .
C34 C 1.1211(3) 1.1999(3) 0.4641(3) 0.0339(9) Uani 1 1 d . . . . .
H34 H 1.1510 1.2497 0.5053 0.041 Uiso 1 1 calc R . . . .
C35 C 1.0889(3) 1.2147(3) 0.3896(3) 0.0348(9) Uani 1 1 d . . . . .
H35 H 1.0972 1.2748 0.3795 0.042 Uiso 1 1 calc R . . . .
C36 C 1.0445(3) 1.1421(3) 0.3293(3) 0.0307(8) Uani 1 1 d . . . . .
H36 H 1.0219 1.1521 0.2781 0.037 Uiso 1 1 calc R . . . .
C41 C 1.1025(3) 0.9690(3) 0.2108(2) 0.0284(8) Uani 1 1 d . . . . .
C42 C 1.0973(3) 0.8977(3) 0.1527(3) 0.0333(9) Uani 1 1 d . . . . .
H42 H 1.0335 0.8480 0.1385 0.040 Uiso 1 1 calc R . . . .
C43 C 1.1850(4) 0.8994(3) 0.1157(3) 0.0405(10) Uani 1 1 d . . . . .
H43 H 1.1813 0.8506 0.0764 0.049 Uiso 1 1 calc R . . . .
C44 C 1.2782(4) 0.9723(4) 0.1358(3) 0.0436(11) Uani 1 1 d . . . . .
H44 H 1.3384 0.9731 0.1106 0.052 Uiso 1 1 calc R . . . .
C45 C 1.2832(3) 1.0432(3) 0.1924(3) 0.0427(11) Uani 1 1 d . . . . .
H45 H 1.3472 1.0931 0.2057 0.051 Uiso 1 1 calc R . . . .
C46 C 1.1966(3) 1.0430(3) 0.2303(3) 0.0354(9) Uani 1 1 d . . . . .
H46 H 1.2008 1.0925 0.2690 0.042 Uiso 1 1 calc R . . . .
C51 C 0.6250(3) 0.7899(3) 0.3614(2) 0.0260(8) Uani 1 1 d . . . . .
C52 C 0.6712(3) 0.8715(3) 0.3881(2) 0.0280(8) Uani 1 1 d . . . . .
C53 C 0.7087(3) 0.9574(3) 0.4399(2) 0.0253(8) Uani 1 1 d . . . . .
C54 C 0.6939(3) 0.9589(3) 0.5236(3) 0.0304(8) Uani 1 1 d . . . . .
H54 H 0.6527 0.9043 0.5451 0.037 Uiso 1 1 calc R . . . .
C55 C 0.7392(3) 1.0391(3) 0.5741(3) 0.0302(8) Uani 1 1 d . . . . .
H55 H 0.7306 1.0388 0.6306 0.036 Uiso 1 1 calc R . . . .
C56 C 0.7984(3) 1.1224(3) 0.5437(2) 0.0272(8) Uani 1 1 d . . . . .
C57 C 0.8532(3) 1.2065(3) 0.5976(3) 0.0294(8) Uani 1 1 d . . . . .
C58 C 0.8543(3) 1.2077(3) 0.6824(3) 0.0370(10) Uani 1 1 d . . . . .
H58 H 0.8184 1.1526 0.7052 0.044 Uiso 1 1 calc R . . . .
C59 C 0.9061(4) 1.2866(3) 0.7330(3) 0.0424(11) Uani 1 1 d . . . . .
H59 H 0.9053 1.2861 0.7901 0.051 Uiso 1 1 calc R . . . .
C60 C 0.9598(3) 1.3674(3) 0.7000(3) 0.0405(11) Uani 1 1 d . . . . .
H60 H 0.9966 1.4219 0.7348 0.049 Uiso 1 1 calc R . . . .
C61 C 0.9596(3) 1.3686(3) 0.6175(3) 0.0378(10) Uani 1 1 d . . . . .
H61 H 0.9958 1.4245 0.5959 0.045 Uiso 1 1 calc R . . . .
C62 C 0.9069(3) 1.2885(3) 0.5641(3) 0.0327(9) Uani 1 1 d . . . . .
C63 C 0.9054(3) 1.2900(3) 0.4761(3) 0.0318(9) Uani 1 1 d . . . . .
C64 C 0.9529(3) 1.3714(3) 0.4396(3) 0.0380(10) Uani 1 1 d . . . . .
H64 H 0.9895 1.4268 0.4734 0.046 Uiso 1 1 calc R . . . .
C65 C 0.9481(4) 1.3733(3) 0.3574(3) 0.0425(11) Uani 1 1 d . . . . .
H65 H 0.9824 1.4289 0.3348 0.051 Uiso 1 1 calc R . . . .
C66 C 0.8928(3) 1.2935(3) 0.3072(3) 0.0387(10) Uani 1 1 d . . . . .
H66 H 0.8870 1.2947 0.2503 0.046 Uiso 1 1 calc R . . . .
C67 C 0.8465(3) 1.2124(3) 0.3402(3) 0.0335(9) Uani 1 1 d . . . . .
H67 H 0.8094 1.1579 0.3053 0.040 Uiso 1 1 calc R . . . .
C68 C 0.8529(3) 1.2087(3) 0.4243(3) 0.0295(8) Uani 1 1 d . . . . .
C69 C 0.8043(3) 1.1225(3) 0.4593(3) 0.0279(8) Uani 1 1 d . . . . .
C70 C 0.7618(3) 1.0390(3) 0.4095(3) 0.0278(8) Uani 1 1 d . . . . .
H70 H 0.7699 1.0387 0.3529 0.033 Uiso 1 1 calc R . . . .
C71 C 0.5008(3) 0.4834(3) 0.1755(2) 0.0273(8) Uani 1 1 d . . . . .
C73 C 0.6473(4) 0.5067(3) 0.1063(3) 0.0405(10) Uani 1 1 d . . . . .
H73 H 0.7195 0.5374 0.1033 0.049 Uiso 1 1 calc R . . . .
C74 C 0.5927(4) 0.4430(3) 0.0426(3) 0.0428(11) Uani 1 1 d . . . . .
H74 H 0.6268 0.4295 -0.0026 0.051 Uiso 1 1 calc R . . . .
C75 C 0.4879(4) 0.3993(3) 0.0458(3) 0.0384(10) Uani 1 1 d . . . . .
H75 H 0.4484 0.3554 0.0026 0.046 Uiso 1 1 calc R . . . .
C76 C 0.4408(3) 0.4204(3) 0.1129(3) 0.0323(9) Uani 1 1 d . . . . .
H76 H 0.3684 0.3919 0.1159 0.039 Uiso 1 1 calc R . . . .
C81 C 0.4332(3) 0.4258(3) 0.3334(2) 0.0268(8) Uani 1 1 d . . . . .
C82 C 0.4165(3) 0.4450(3) 0.4143(2) 0.0293(8) Uani 1 1 d . . . . .
H82 H 0.4192 0.5042 0.4335 0.035 Uiso 1 1 calc R . . . .
C83 C 0.3962(3) 0.3796(3) 0.4665(3) 0.0340(9) Uani 1 1 d . . . . .
H83 H 0.3848 0.3933 0.5215 0.041 Uiso 1 1 calc R . . . .
C84 C 0.3922(3) 0.2933(3) 0.4387(3) 0.0347(9) Uani 1 1 d . . . . .
H84 H 0.3783 0.2479 0.4749 0.042 Uiso 1 1 calc R . . . .
C85 C 0.4083(3) 0.2727(3) 0.3585(3) 0.0340(9) Uani 1 1 d . . . . .
H85 H 0.4054 0.2134 0.3398 0.041 Uiso 1 1 calc R . . . .
C86 C 0.4287(3) 0.3392(3) 0.3054(3) 0.0300(8) Uani 1 1 d . . . . .
H86 H 0.4395 0.3255 0.2502 0.036 Uiso 1 1 calc R . . . .
C91 C 0.3124(3) 0.4881(3) 0.2322(2) 0.0280(8) Uani 1 1 d . . . . .
C92 C 0.2932(4) 0.5539(3) 0.1920(3) 0.0357(9) Uani 1 1 d . . . . .
H92 H 0.3478 0.6098 0.1845 0.043 Uiso 1 1 calc R . . . .
C93 C 0.1936(4) 0.5366(4) 0.1634(3) 0.0434(11) Uani 1 1 d . . . . .
H93 H 0.1798 0.5811 0.1364 0.052 Uiso 1 1 calc R . . . .
C94 C 0.1142(4) 0.4551(4) 0.1738(3) 0.0473(12) Uani 1 1 d . . . . .
H94 H 0.0461 0.4440 0.1542 0.057 Uiso 1 1 calc R . . . .
C95 C 0.1333(3) 0.3902(4) 0.2123(3) 0.0440(11) Uani 1 1 d . . . . .
H95 H 0.0787 0.3337 0.2180 0.053 Uiso 1 1 calc R . . . .
C96 C 0.2321(3) 0.4066(3) 0.2431(3) 0.0359(9) Uani 1 1 d . . . . .
H96 H 0.2447 0.3624 0.2714 0.043 Uiso 1 1 calc R . . . .
C105 C 0.4737(4) 0.8380(3) 0.0140(3) 0.0415(10) Uani 1 1 d . . . . .
C115 C 0.8057(5) 0.8057(4) -0.0422(4) 0.0610(17) Uani 1 1 d . . . . .

loop_
_atom_site_aniso_label
_atom_site_aniso_U_11
_atom_site_aniso_U_22
_atom_site_aniso_U_33
_atom_site_aniso_U_23
_atom_site_aniso_U_13
_atom_site_aniso_U_12
Au1 0.02272(8) 0.02237(8) 0.02828(9) 0.00265(6) -0.00017(6) 0.00629(6)
Au2 0.02464(8) 0.02172(8) 0.02381(9) 0.00027(6) 0.00209(6) 0.00592(6)
Cu1 0.0236(3) 0.0261(3) 0.0262(3) 0.0017(2) 0.0032(2) 0.0077(2)
Cu2 0.0237(3) 0.0283(3) 0.0329(3) -0.0018(2) 0.0002(2) 0.0066(2)
S101 0.0299(5) 0.0360(5) 0.0282(5) 0.0008(4) -0.0008(4) 0.0110(4)
S111 0.0311(5) 0.0662(8) 0.0346(6) -0.0095(6) 0.0085(4) -0.0052(5)
P1 0.0228(4) 0.0238(5) 0.0270(5) 0.0032(4) 0.0015(4) 0.0074(4)
P2 0.0239(4) 0.0242(5) 0.0250(5) 0.0003(4) 0.0010(4) 0.0067(4)
F106 0.0483(17) 0.078(2) 0.0564(19) 0.0229(17) 0.0170(14) 0.0131(16)
F107 0.072(2) 0.0547(18) 0.0525(18) 0.0156(14) 0.0058(15) 0.0386(16)
F108 0.088(2) 0.0580(18) 0.0301(14) 0.0007(13) -0.0034(14) 0.0390(17)
F116 0.066(2) 0.064(2) 0.106(3) 0.018(2) 0.035(2) 0.0211(18)
F117 0.099(3) 0.0513(19) 0.053(2) 0.0082(15) 0.0125(18) 0.0210(19)
F118 0.101(3) 0.0434(18) 0.097(3) -0.0194(19) 0.060(2) -0.0084(19)
O1 0.0256(14) 0.0317(15) 0.0270(15) 0.0013(12) 0.0019(11) 0.0080(12)
O102 0.0454(17) 0.054(2) 0.0300(16) 0.0046(14) -0.0009(13) 0.0269(16)
O103 0.0394(16) 0.0446(18) 0.0359(17) -0.0065(14) 0.0046(13) 0.0118(14)
O104 0.0300(15) 0.0476(19) 0.049(2) 0.0096(15) -0.0032(14) 0.0047(14)
O112 0.0329(18) 0.133(4) 0.037(2) -0.023(2) 0.0049(15) 0.009(2)
O113 0.0397(18) 0.052(2) 0.046(2) 0.0084(16) -0.0025(15) -0.0009(16)
O114 0.0372(19) 0.079(3) 0.058(2) -0.020(2) 0.0193(17) -0.0041(18)
N22 0.0220(15) 0.0295(17) 0.0278(17) 0.0013(13) 0.0012(13) 0.0062(13)
N72 0.0280(16) 0.0286(17) 0.0326(18) -0.0011(14) 0.0033(14) 0.0073(14)
C1 0.0248(17) 0.0204(17) 0.035(2) 0.0057(15) 0.0028(15) 0.0060(14)
C2 0.0215(17) 0.036(2) 0.039(2) 0.0015(17) -0.0017(16) 0.0124(16)
C3 0.0241(18) 0.032(2) 0.041(2) 0.0041(18) 0.0017(16) 0.0091(16)
C4 0.036(2) 0.027(2) 0.042(2) -0.0005(18) 0.0009(18) 0.0107(17)
C5 0.035(2) 0.036(2) 0.032(2) -0.0003(18) -0.0028(17) 0.0129(18)
C6 0.0284(19) 0.034(2) 0.035(2) 0.0048(17) 0.0028(16) 0.0157(17)
C7 0.0262(18) 0.030(2) 0.034(2) 0.0032(16) 0.0029(16) 0.0123(16)
C8 0.0298(19) 0.034(2) 0.031(2) -0.0003(17) 0.0018(16) 0.0142(17)
C9 0.034(2) 0.044(2) 0.035(2) 0.0061(19) 0.0075(17) 0.0190(19)
C10 0.037(2) 0.034(2) 0.041(2) 0.0070(18) 0.0072(18) 0.0169(18)
C11 0.032(2) 0.036(2) 0.036(2) 0.0063(18) 0.0023(17) 0.0123(18)
C12 0.0222(17) 0.031(2) 0.039(2) -0.0040(17) -0.0003(16) 0.0148(16)
C13 0.0221(17) 0.0249(18) 0.035(2) 0.0067(16) 0.0014(15) 0.0093(15)
C14 0.030(2) 0.032(2) 0.035(2) 0.0017(17) 0.0004(17) 0.0117(17)
C15 0.038(2) 0.032(2) 0.040(2) 0.0009(18) -0.0062(19) 0.0090(18)
C16 0.045(2) 0.035(2) 0.026(2) 0.0003(17) -0.0017(18) 0.0152(19)
C17 0.038(2) 0.034(2) 0.033(2) 0.0028(18) 0.0018(18) 0.0115(18)
C18 0.0291(19) 0.032(2) 0.032(2) 0.0015(17) -0.0011(16) 0.0143(17)
C19 0.0215(17) 0.0252(18) 0.031(2) 0.0020(15) 0.0020(15) 0.0075(14)
C20 0.0265(19) 0.035(2) 0.037(2) 0.0048(18) 0.0039(16) 0.0128(17)
C21 0.0227(17) 0.0256(18) 0.029(2) 0.0027(15) 0.0022(15) 0.0078(15)
C23 0.0255(19) 0.036(2) 0.036(2) 0.0050(18) -0.0009(16) 0.0093(17)
C24 0.033(2) 0.039(2) 0.041(2) 0.0120(19) -0.0018(18) 0.0115(18)
C25 0.032(2) 0.041(2) 0.034(2) 0.0147(19) -0.0011(18) 0.0055(18)
C26 0.0266(19) 0.036(2) 0.033(2) 0.0069(18) 0.0021(16) 0.0058(17)
C31 0.0221(17) 0.0249(18) 0.030(2) 0.0020(15) 0.0035(14) 0.0072(14)
C32 0.0310(19) 0.029(2) 0.033(2) 0.0030(16) 0.0001(16) 0.0129(16)
C33 0.032(2) 0.040(2) 0.028(2) -0.0018(17) -0.0052(16) 0.0130(18)
C34 0.031(2) 0.031(2) 0.037(2) -0.0076(17) 0.0002(17) 0.0111(17)
C35 0.035(2) 0.026(2) 0.043(2) 0.0019(18) 0.0025(18) 0.0117(17)
C36 0.031(2) 0.0273(19) 0.032(2) 0.0023(16) 0.0011(16) 0.0102(16)
C41 0.0264(18) 0.034(2) 0.027(2) 0.0031(16) 0.0007(15) 0.0137(16)
C42 0.033(2) 0.037(2) 0.029(2) 0.0020(17) 0.0001(16) 0.0122(18)
C43 0.042(2) 0.048(3) 0.032(2) -0.002(2) 0.0040(19) 0.020(2)
C44 0.034(2) 0.063(3) 0.037(2) 0.004(2) 0.0091(19) 0.022(2)
C45 0.024(2) 0.046(3) 0.050(3) -0.002(2) 0.0062(19) 0.0060(18)
C46 0.029(2) 0.039(2) 0.035(2) -0.0022(18) 0.0023(17) 0.0114(18)
C51 0.0275(18) 0.0218(18) 0.0276(19) 0.0025(15) 0.0048(15) 0.0082(15)
C52 0.0269(18) 0.034(2) 0.0262(19) 0.0059(16) 0.0058(15) 0.0137(16)
C53 0.0225(17) 0.0253(18) 0.0273(19) 0.0008(15) 0.0002(14) 0.0089(15)
C54 0.034(2) 0.0237(19) 0.034(2) 0.0057(16) 0.0041(17) 0.0108(16)
C55 0.033(2) 0.030(2) 0.029(2) 0.0000(16) 0.0020(16) 0.0137(17)
C56 0.0278(18) 0.0217(18) 0.033(2) 0.0010(15) 0.0008(15) 0.0113(15)
C57 0.0259(18) 0.0272(19) 0.038(2) -0.0032(16) -0.0028(16) 0.0149(16)
C58 0.035(2) 0.038(2) 0.038(2) -0.0023(19) -0.0039(18) 0.0153(19)
C59 0.046(3) 0.045(3) 0.035(2) -0.010(2) -0.008(2) 0.021(2)
C60 0.037(2) 0.032(2) 0.050(3) -0.011(2) -0.006(2) 0.0143(19)
C61 0.032(2) 0.027(2) 0.049(3) -0.0026(19) 0.0048(19) 0.0064(17)
C62 0.0249(18) 0.029(2) 0.043(2) -0.0045(18) 0.0029(17) 0.0117(16)
C63 0.0245(18) 0.028(2) 0.044(2) -0.0013(17) 0.0027(17) 0.0132(16)
C64 0.036(2) 0.025(2) 0.053(3) 0.0015(19) 0.011(2) 0.0111(17)
C65 0.044(2) 0.026(2) 0.059(3) 0.013(2) 0.019(2) 0.0117(19)
C66 0.037(2) 0.039(2) 0.041(3) 0.0113(19) 0.0088(19) 0.0139(19)
C67 0.0287(19) 0.029(2) 0.041(2) 0.0056(18) 0.0063(17) 0.0086(16)
C68 0.0225(17) 0.031(2) 0.035(2) 0.0016(17) 0.0030(15) 0.0118(16)
C69 0.0221(17) 0.0288(19) 0.034(2) 0.0051(16) 0.0016(15) 0.0105(15)
C70 0.0268(18) 0.0284(19) 0.029(2) 0.0015(16) 0.0016(15) 0.0121(16)
C71 0.0271(18) 0.0250(18) 0.027(2) 0.0031(15) 0.0017(15) 0.0069(15)
C73 0.035(2) 0.032(2) 0.044(3) -0.0042(19) 0.0119(19) 0.0028(18)
C74 0.044(2) 0.043(3) 0.036(2) -0.003(2) 0.014(2) 0.012(2)
C75 0.043(2) 0.035(2) 0.032(2) -0.0040(18) 0.0005(18) 0.0105(19)
C76 0.033(2) 0.032(2) 0.028(2) -0.0030(17) 0.0013(16) 0.0097(17)
C81 0.0198(17) 0.0283(19) 0.029(2) -0.0004(15) -0.0018(14) 0.0061(15)
C82 0.0311(19) 0.0257(19) 0.029(2) 0.0023(16) 0.0022(16) 0.0090(16)
C83 0.037(2) 0.036(2) 0.029(2) 0.0018(17) -0.0002(17) 0.0134(18)
C84 0.032(2) 0.034(2) 0.037(2) 0.0085(18) 0.0004(17) 0.0104(17)
C85 0.031(2) 0.030(2) 0.040(2) 0.0001(18) -0.0019(17) 0.0117(17)
C86 0.0310(19) 0.0253(19) 0.033(2) 0.0025(16) 0.0012(16) 0.0099(16)
C91 0.0298(19) 0.0289(19) 0.0249(19) -0.0031(15) 0.0019(15) 0.0122(16)
C92 0.043(2) 0.036(2) 0.028(2) 0.0005(17) -0.0006(18) 0.0162(19)
C93 0.049(3) 0.052(3) 0.038(2) 0.001(2) -0.004(2) 0.031(2)
C94 0.035(2) 0.067(3) 0.043(3) -0.006(2) -0.006(2) 0.026(2)
C95 0.027(2) 0.049(3) 0.049(3) -0.002(2) -0.0005(19) 0.009(2)
C96 0.028(2) 0.039(2) 0.039(2) 0.0052(19) 0.0030(17) 0.0112(18)
C105 0.043(2) 0.044(3) 0.037(2) 0.005(2) -0.001(2) 0.017(2)
C115 0.062(3) 0.042(3) 0.056(3) -0.007(2) 0.031(3) -0.004(3)

loop_
_atom_type_symbol
_atom_type_description
_atom_type_scat_dispersion_real
_atom_type_scat_dispersion_imag
_atom_type_scat_source
C C 0.0181 0.0091 'International Tables Vol C Tables 4.2.6.8 and 6.1.1.4'
H H 0.0000 0.0000 'International Tables Vol C Tables 4.2.6.8 and 6.1.1.4'
Au Au -4.4197 7.2980 'International Tables Vol C Tables 4.2.6.8 and 6.1.1.4'
Cu Cu -1.9646 0.5888 'International Tables Vol C Tables 4.2.6.8 and 6.1.1.4'
F F 0.0727 0.0534 'International Tables Vol C Tables 4.2.6.8 and 6.1.1.4'
N N 0.0311 0.0180 'International Tables Vol C Tables 4.2.6.8 and 6.1.1.4'
O O 0.0492 0.0322 'International Tables Vol C Tables 4.2.6.8 and 6.1.1.4'
P P 0.2955 0.4335 'International Tables Vol C Tables 4.2.6.8 and 6.1.1.4'
S S 0.3331 0.5567 'International Tables Vol C Tables 4.2.6.8 and 6.1.1.4'

loop_
_exptl_crystal_face_index_h
_exptl_crystal_face_index_k
_exptl_crystal_face_index_l
_exptl_crystal_face_perp_dist
-8 8 0 0.0216
8 -8 0 0.0216
2 0 10 0.0876
-2 0 -10 0.0876
4 7 0 0.0710
-4 -7 0 0.0470
2 6 -8 0.0777
4 5 5 0.0765
-3 -6 7 0.0657
9 -2 1 0.0343
7 -1 -6 0.0533
8 -2 4 0.0509
3 -10 0 0.0328
-7 2 -7 0.0731
-6 0 8 0.0657
-7 -2 5 0.0543
-9 1 0 0.0389
8 0 -1 0.0464
-2 3 10 0.0874

loop_
_geom_angle_atom_site_label_1
_geom_angle_atom_site_label_2
_geom_angle_atom_site_label_3
_geom_angle
_geom_angle_site_symmetry_1
_geom_angle_site_symmetry_3
_geom_angle_publ_flag
P1 Au1 Cu1 84.94(3) . . ?
C1 Au1 Cu1 92.42(11) . . ?
C1 Au1 P1 174.89(12) . . ?
P2 Au2 Cu2 83.19(3) . . ?
C51 Au2 Cu2 92.76(11) . . ?
C51 Au2 P2 175.23(11) . . ?
O1 Cu1 Au1 82.80(9) . . ?
N22 Cu1 Au1 90.32(9) . . ?
N22 Cu1 O1 96.66(13) . . ?
N22 Cu1 C51 155.32(15) . . ?
N22 Cu1 C52 123.89(15) . . ?
C51 Cu1 Au1 108.20(11) . . ?
C51 Cu1 O1 101.63(14) . . ?
C51 Cu1 C52 35.29(16) . . ?
C52 Cu1 Au1 108.56(11) . . ?
C52 Cu1 O1 136.86(14) . . ?
O1 Cu2 Au2 79.19(8) . . ?
N72 Cu2 Au2 91.97(10) . . ?
N72 Cu2 O1 94.96(13) . . ?
N72 Cu2 C1 153.66(15) . . ?
N72 Cu2 C2 123.80(16) . . ?
C1 Cu2 Au2 108.22(12) . . ?
C1 Cu2 O1 105.12(13) . . ?
C1 Cu2 C2 35.08(16) . . ?
C2 Cu2 Au2 106.09(12) . . ?
C2 Cu2 O1 140.05(14) . . ?
O102 S101 C105 102.6(2) . . ?
O103 S101 O102 114.8(2) . . ?
O103 S101 C105 103.8(2) . . ?
O104 S101 O102 114.4(2) . . ?
O104 S101 O103 115.6(2) . . ?
O104 S101 C105 103.3(2) . . ?
O112 S111 C115 101.5(3) . . ?
O113 S111 O112 114.3(3) . . ?
O113 S111 O114 117.1(3) . . ?
O113 S111 C115 103.2(2) . . ?
O114 S111 O112 113.9(2) . . ?
O114 S111 C115 104.2(3) . . ?
C21 P1 Au1 110.33(13) . . ?
C31 P1 Au1 117.82(13) . . ?
C31 P1 C21 103.75(18) . . ?
C41 P1 Au1 113.30(14) . . ?
C41 P1 C21 106.67(18) . . ?
C41 P1 C31 104.00(18) . . ?
C71 P2 Au2 111.12(13) . . ?
C81 P2 Au2 115.38(13) . . ?
C81 P2 C71 106.30(18) . . ?
C91 P2 Au2 115.70(13) . . ?
C91 P2 C71 103.33(18) . . ?
C91 P2 C81 103.87(18) . . ?
Cu1 O1 Cu2 102.04(12) . . ?
C21 N22 Cu1 128.5(3) . . ?
C23 N22 Cu1 113.4(3) . . ?
C23 N22 C21 117.6(3) . . ?
C71 N72 Cu2 127.5(3) . . ?
C73 N72 Cu2 114.7(3) . . ?
C73 N72 C71 117.6(4) . . ?
Au1 C1 Cu2 110.41(19) . . ?
C2 C1 Au1 174.4(3) . . ?
C2 C1 Cu2 74.1(3) . . ?
C1 C2 Cu2 70.9(3) . . ?
C1 C2 C3 159.9(4) . . ?
C3 C2 Cu2 128.7(3) . . ?
C4 C3 C2 118.4(4) . . ?
C20 C3 C2 123.3(4) . . ?
C20 C3 C4 118.2(4) . . ?
C5 C4 C3 120.3(4) . . ?
C4 C5 C6 122.1(4) . . ?
C5 C6 C7 121.5(4) . . ?
C5 C6 C19 117.4(4) . . ?
C19 C6 C7 121.1(4) . . ?
C8 C7 C6 121.7(4) . . ?
C8 C7 C12 119.2(4) . . ?
C12 C7 C6 119.0(4) . . ?
C9 C8 C7 121.3(4) . . ?
C10 C9 C8 119.8(4) . . ?
C11 C10 C9 119.9(4) . . ?
C10 C11 C12 122.1(4) . . ?
C7 C12 C13 120.4(4) . . ?
C11 C12 C7 117.7(4) . . ?
C11 C12 C13 122.0(4) . . ?
C14 C13 C12 121.1(4) . . ?
C14 C13 C18 119.1(4) . . ?
C18 C13 C12 119.7(4) . . ?
C15 C14 C13 121.0(4) . . ?
C14 C15 C16 119.8(4) . . ?
C17 C16 C15 120.0(4) . . ?
C16 C17 C18 121.4(4) . . ?
C13 C18 C19 120.0(4) . . ?
C17 C18 C13 118.7(4) . . ?
C17 C18 C19 121.2(4) . . ?
C6 C19 C18 118.9(4) . . ?
C20 C19 C6 119.3(4) . . ?
C20 C19 C18 121.8(4) . . ?
C3 C20 C19 122.0(4) . . ?
N22 C21 P1 116.7(3) . . ?
N22 C21 C26 121.8(4) . . ?
C26 C21 P1 121.4(3) . . ?
N22 C23 C24 123.1(4) . . ?
C23 C24 C25 119.5(4) . . ?
C26 C25 C24 118.2(4) . . ?
C25 C26 C21 119.9(4) . . ?
C32 C31 P1 117.3(3) . . ?
C36 C31 P1 121.9(3) . . ?
C36 C31 C32 120.5(4) . . ?
C31 C32 C33 119.6(4) . . ?
C34 C33 C32 120.0(4) . . ?
C33 C34 C35 120.2(4) . . ?
C34 C35 C36 120.2(4) . . ?
C31 C36 C35 119.4(4) . . ?
C42 C41 P1 118.4(3) . . ?
C42 C41 C46 119.6(4) . . ?
C46 C41 P1 121.8(3) . . ?
C43 C42 C41 120.1(4) . . ?
C42 C43 C44 120.2(4) . . ?
C45 C44 C43 119.8(4) . . ?
C44 C45 C46 121.0(4) . . ?
C45 C46 C41 119.3(4) . . ?
Au2 C51 Cu1 111.34(18) . . ?
C52 C51 Au2 173.9(3) . . ?
C52 C51 Cu1 72.8(3) . . ?
C51 C52 Cu1 72.0(3) . . ?
C51 C52 C53 163.2(4) . . ?
C53 C52 Cu1 124.7(3) . . ?
C54 C53 C52 120.1(4) . . ?
C70 C53 C52 121.3(4) . . ?
C70 C53 C54 118.5(4) . . ?
C55 C54 C53 120.0(4) . . ?
C54 C55 C56 121.6(4) . . ?
C55 C56 C57 121.9(4) . . ?
C69 C56 C55 118.2(4) . . ?
C69 C56 C57 119.9(4) . . ?
C58 C57 C56 121.5(4) . . ?
C58 C57 C62 118.9(4) . . ?
C62 C57 C56 119.6(4) . . ?
C59 C58 C57 121.5(5) . . ?
C58 C59 C60 119.6(5) . . ?
C61 C60 C59 120.3(4) . . ?
C60 C61 C62 121.3(4) . . ?
C57 C62 C61 118.3(4) . . ?
C57 C62 C63 120.3(4) . . ?
C61 C62 C63 121.4(4) . . ?
C64 C63 C62 122.5(4) . . ?
C68 C63 C62 120.0(4) . . ?
C68 C63 C64 117.5(4) . . ?
C65 C64 C63 122.4(4) . . ?
C64 C65 C66 119.6(4) . . ?
C67 C66 C65 119.9(4) . . ?
C66 C67 C68 121.3(4) . . ?
C63 C68 C69 119.4(4) . . ?
C67 C68 C63 119.3(4) . . ?
C67 C68 C69 121.3(4) . . ?
C56 C69 C68 120.3(4) . . ?
C70 C69 C56 118.8(4) . . ?
C70 C69 C68 120.9(4) . . ?
C53 C70 C69 122.4(4) . . ?
N72 C71 P2 116.3(3) . . ?
N72 C71 C76 122.1(4) . . ?
C76 C71 P2 121.6(3) . . ?
N72 C73 C74 123.3(4) . . ?
C75 C74 C73 118.6(4) . . ?
C74 C75 C76 119.1(4) . . ?
C71 C76 C75 119.1(4) . . ?
C82 C81 P2 116.9(3) . . ?
C86 C81 P2 123.0(3) . . ?
C86 C81 C82 119.7(4) . . ?
C83 C82 C81 120.7(4) . . ?
C82 C83 C84 119.7(4) . . ?
C85 C84 C83 120.5(4) . . ?
C84 C85 C86 119.8(4) . . ?
C81 C86 C85 119.6(4) . . ?
C92 C91 P2 117.5(3) . . ?
C96 C91 P2 122.4(3) . . ?
C96 C91 C92 120.0(4) . . ?
C93 C92 C91 119.1(4) . . ?
C94 C93 C92 120.6(5) . . ?
C95 C94 C93 120.2(4) . . ?
C94 C95 C96 120.4(5) . . ?
C91 C96 C95 119.6(4) . . ?
F106 C105 S101 111.7(3) . . ?
F106 C105 F107 106.7(4) . . ?
F107 C105 S101 111.0(3) . . ?
F108 C105 S101 112.2(3) . . ?
F108 C105 F106 107.9(4) . . ?
F108 C105 F107 107.0(4) . . ?
F116 C115 S111 111.4(4) . . ?
F116 C115 F117 107.8(6) . . ?
F117 C115 S111 111.9(4) . . ?
F118 C115 S111 112.6(5) . . ?
F118 C115 F116 106.8(5) . . ?
F118 C115 F117 106.0(5) . . ?

loop_
_geom_bond_atom_site_label_1
_geom_bond_atom_site_label_2
_geom_bond_distance
_geom_bond_site_symmetry_2
_geom_bond_publ_flag
Au1 Cu1 2.8153(6) . ?
Au1 P1 2.2689(10) . ?
Au1 C1 2.010(4) . ?
Au2 Cu2 2.7789(6) . ?
Au2 P2 2.2742(9) . ?
Au2 C51 2.007(4) . ?
Cu1 O1 2.147(3) . ?
Cu1 N22 2.014(3) . ?
Cu1 C51 2.039(4) . ?
Cu1 C52 2.048(4) . ?
Cu2 O1 2.214(3) . ?
Cu2 N72 1.984(3) . ?
Cu2 C1 2.020(4) . ?
Cu2 C2 2.056(4) . ?
S101 O102 1.444(3) . ?
S101 O103 1.437(3) . ?
S101 O104 1.432(3) . ?
S101 C105 1.822(5) . ?
S111 O112 1.450(4) . ?
S111 O113 1.428(4) . ?
S111 O114 1.432(4) . ?
S111 C115 1.804(8) . ?
P1 C21 1.828(4) . ?
P1 C31 1.825(4) . ?
P1 C41 1.822(4) . ?
P2 C71 1.832(4) . ?
P2 C81 1.818(4) . ?
P2 C91 1.814(4) . ?
F106 C105 1.331(6) . ?
F107 C105 1.347(6) . ?
F108 C105 1.318(6) . ?
F116 C115 1.336(7) . ?
F117 C115 1.340(7) . ?
F118 C115 1.335(6) . ?
N22 C21 1.357(5) . ?
N22 C23 1.350(5) . ?
N72 C71 1.351(5) . ?
N72 C73 1.345(6) . ?
C1 C2 1.229(6) . ?
C2 C3 1.461(6) . ?
C3 C4 1.410(6) . ?
C3 C20 1.372(6) . ?
C4 C5 1.367(6) . ?
C5 C6 1.406(6) . ?
C6 C7 1.454(6) . ?
C6 C19 1.410(6) . ?
C7 C8 1.410(6) . ?
C7 C12 1.417(6) . ?
C8 C9 1.387(6) . ?
C9 C10 1.385(7) . ?
C10 C11 1.381(6) . ?
C11 C12 1.414(6) . ?
C12 C13 1.461(6) . ?
C13 C14 1.410(6) . ?
C13 C18 1.411(6) . ?
C14 C15 1.383(6) . ?
C15 C16 1.394(6) . ?
C16 C17 1.382(6) . ?
C17 C18 1.401(6) . ?
C18 C19 1.474(6) . ?
C19 C20 1.404(6) . ?
C21 C26 1.388(6) . ?
C23 C24 1.369(6) . ?
C24 C25 1.387(6) . ?
C25 C26 1.380(6) . ?
C31 C32 1.383(6) . ?
C31 C36 1.383(6) . ?
C32 C33 1.388(6) . ?
C33 C34 1.378(6) . ?
C34 C35 1.381(6) . ?
C35 C36 1.388(6) . ?
C41 C42 1.394(6) . ?
C41 C46 1.402(6) . ?
C42 C43 1.384(6) . ?
C43 C44 1.387(7) . ?
C44 C45 1.376(7) . ?
C45 C46 1.384(6) . ?
C51 C52 1.239(6) . ?
C52 C53 1.446(5) . ?
C53 C54 1.409(6) . ?
C53 C70 1.379(6) . ?
C54 C55 1.375(6) . ?
C55 C56 1.417(6) . ?
C56 C57 1.462(5) . ?
C56 C69 1.408(6) . ?
C57 C58 1.406(6) . ?
C57 C62 1.410(6) . ?
C58 C59 1.374(6) . ?
C59 C60 1.390(7) . ?
C60 C61 1.372(7) . ?
C61 C62 1.413(6) . ?
C62 C63 1.464(6) . ?
C63 C64 1.414(6) . ?
C63 C68 1.409(6) . ?
C64 C65 1.370(7) . ?
C65 C66 1.388(7) . ?
C66 C67 1.378(6) . ?
C67 C68 1.407(6) . ?
C68 C69 1.462(6) . ?
C69 C70 1.402(6) . ?
C71 C76 1.383(5) . ?
C73 C74 1.378(6) . ?
C74 C75 1.375(7) . ?
C75 C76 1.388(6) . ?
C81 C82 1.394(6) . ?
C81 C86 1.387(6) . ?
C82 C83 1.368(6) . ?
C83 C84 1.385(6) . ?
C84 C85 1.385(6) . ?
C85 C86 1.393(6) . ?
C91 C92 1.399(6) . ?
C91 C96 1.388(6) . ?
C92 C93 1.385(6) . ?
C93 C94 1.381(8) . ?
C94 C95 1.369(8) . ?
C95 C96 1.389(6) . ?

loop_
_exptl_oxdiff_crystal_face_indexfrac_h
_exptl_oxdiff_crystal_face_indexfrac_k
_exptl_oxdiff_crystal_face_indexfrac_l
_exptl_oxdiff_crystal_face_x
_exptl_oxdiff_crystal_face_y
_exptl_oxdiff_crystal_face_z
-8.0142 8.0194 0.0455 -0.0262 -0.9985 -0.0474
8.0142 -8.0194 -0.0455 0.0262 0.9985 0.0474
1.6474 -0.4725 10.4540 0.7033 0.0560 0.7087
-1.6474 0.4725 -10.4540 -0.7033 -0.0560 -0.7087
4.2573 6.5571 -0.0655 -0.5443 -0.0419 0.8379
-4.2573 -6.5571 0.0655 0.5443 0.0419 -0.8379
2.0094 5.9971 -7.9877 -0.9825 -0.1073 0.1500
3.9957 5.0163 5.0040 -0.0854 -0.0212 0.9961
-3.0079 -5.9987 6.9869 0.9576 0.0443 -0.2900
8.9929 -2.0020 1.0140 -0.2526 0.7412 0.6426
7.0010 -1.0115 -5.9829 -0.7155 0.6043 0.1464
7.9907 -1.9971 4.0097 0.0121 0.6443 0.7358
2.9931 -10.0168 0.0022 0.3716 0.7445 -0.5103
-6.9885 1.9923 -7.0053 -0.2767 -0.5474 -0.8291
-6.0039 0.0130 7.9826 0.8641 -0.4967 -0.0236
-7.0017 -1.9951 4.9829 0.7974 -0.4369 -0.4314
-8.9943 1.0019 -0.0152 0.3763 -0.6966 -0.6598
7.9964 -0.0018 -0.9853 -0.4526 0.5806 0.5953
-2.0065 3.0211 9.9886 0.6645 -0.3866 0.6465
